data_4033699
loop_
_publ_author_name
'Kaleta, Ji\<r\'i'
'Ron\<cevi\'c, Igor'
'C\'isa\<rov\'a, Ivana'
'Dra\<c\'insk\'y, Martin'
'\<Sol\'inov\'a, Veronika'
'Ka\<si\<cka, V\'aclav'
'Michl, Josef'

_publ_section_title
;
 Bridge-Chlorinated Bicyclo[1.1.1]pentane-1,3-dicarboxylic Acids.
;
_journal_issue 5
_journal_name_full 'The Journal of organic chemistry'
_journal_page_first 2448
_journal_page_last 2461
_journal_paper_doi 10.1021/acs.joc.8b02780
_journal_volume 84
_journal_year 2019
_chemical_compound_source 'Synthesized by Dr. Jiri Kaleta'
_chemical_formula_moiety 'C9 H10 Cl2 O4'
_chemical_formula_sum 'C9 H10 Cl2 O4'
_chemical_formula_weight 253.07
_space_group_crystal_system monoclinic
_space_group_IT_number 15
_space_group_name_Hall '-C 2yc'
_space_group_name_H-M_alt 'C 1 2/c 1'
_atom_sites_solution_hydrogens geom
_audit_creation_method SHELXL-2018/1
_cell_angle_alpha 90
_cell_angle_beta 94.0800(10)
_cell_angle_gamma 90
_cell_formula_units_Z 8
_cell_length_a 15.6926(8)
_cell_length_b 8.2181(4)
_cell_length_c 17.5298(9)
_cell_measurement_reflns_used 9911
_cell_measurement_temperature 150(2)
_cell_measurement_theta_max 72.2137
_cell_measurement_theta_min 2.5270
_cell_volume 2255.0(2)
_computing_cell_refinement 'SAINT V8.38A (Bruker AXS Inc., 2017)'
_computing_data_collection 'Bruker Instrument Service vV6.2.9'
_computing_data_reduction 'SAINT V8.38A (Bruker AXS Inc., 2017)'
_computing_structure_refinement 'SHELXL-2018/1 (Sheldrick, 2018)'
_computing_structure_solution 'SHELXT 2014/5 (Sheldrick, 2014)'
_diffrn_ambient_temperature 150(2)
_diffrn_measured_fraction_theta_full 0.993
_diffrn_measured_fraction_theta_max 0.990
_diffrn_measurement_device_type 'Bruker D8 VENTURE Kappa Duo PHOTON 100 CMOS'
_diffrn_measurement_method '\f and \w scans'
_diffrn_radiation_monochromator 'Helios Cu  multilayer optic'
_diffrn_radiation_type CuK\a
_diffrn_radiation_wavelength 1.54178
_diffrn_reflns_av_R_equivalents 0.0334
_diffrn_reflns_av_unetI/netI 0.0261
_diffrn_reflns_Laue_measured_fraction_full 0.993
_diffrn_reflns_Laue_measured_fraction_max 0.990
_diffrn_reflns_limit_h_max 19
_diffrn_reflns_limit_h_min -19
_diffrn_reflns_limit_k_max 10
_diffrn_reflns_limit_k_min -10
_diffrn_reflns_limit_l_max 21
_diffrn_reflns_limit_l_min -21
_diffrn_reflns_number 12124
_diffrn_reflns_point_group_measured_fraction_full 0.993
_diffrn_reflns_point_group_measured_fraction_max 0.990
_diffrn_reflns_theta_full 67.679
_diffrn_reflns_theta_max 72.439
_diffrn_reflns_theta_min 5.059
_diffrn_source 'I\mS  micro-focus sealed tube'
_exptl_absorpt_coefficient_mu 5.148
_exptl_absorpt_correction_T_max 0.48
_exptl_absorpt_correction_T_min 0.37
_exptl_absorpt_correction_type multi-scan
_exptl_absorpt_process_details
;
SADABS-2016/2 - Bruker AXS area detector scaling and absorption correction
;
_exptl_crystal_colour colourless
_exptl_crystal_density_diffrn 1.491
_exptl_crystal_description prism
_exptl_crystal_F_000 1040
_exptl_crystal_size_max 0.286
_exptl_crystal_size_mid 0.243
_exptl_crystal_size_min 0.168
_refine_diff_density_max 1.059
_refine_diff_density_min -0.450
_refine_diff_density_rms 0.068
_refine_ls_extinction_method none
_refine_ls_goodness_of_fit_ref 1.054
_refine_ls_hydrogen_treatment constr
_refine_ls_matrix_type full
_refine_ls_number_parameters 138
_refine_ls_number_reflns 2200
_refine_ls_number_restraints 0
_refine_ls_restrained_S_all 1.054
_refine_ls_R_factor_all 0.0401
_refine_ls_R_factor_gt 0.0394
_refine_ls_shift/su_max 0.000
_refine_ls_shift/su_mean 0.000
_refine_ls_structure_factor_coef Fsqd
_refine_ls_weighting_details 'w=1/[\s^2^(Fo^2^)+(0.0512P)^2^+6.1074P] where P=(Fo^2^+2Fc^2^)/3'
_refine_ls_weighting_scheme calc
_refine_ls_wR_factor_gt 0.1063
_refine_ls_wR_factor_ref 0.1069
_reflns_Friedel_coverage 0.000
_reflns_number_gt 2140
_reflns_number_total 2200
_reflns_threshold_expression 'I > 2\s(I)'
_cod_data_source_file jo8b02780_si_006.cif
_cod_data_source_block JK829
_cod_original_sg_symbol_H-M 'C 2/c'
_cod_database_code 4033699
_shelx_shelxl_version_number 2018/1
_shelx_space_group_comment
;
The symmetry employed for this shelxl refinement is uniquely defined
by the following loop, which should always be used as a source of
symmetry information in preference to the above space-group names.
They are only intended as comments.
;
_shelx_estimated_absorpt_t_min 0.321
_shelx_estimated_absorpt_t_max 0.478

loop_
_space_group_symop_operation_xyz
'x, y, z'
'-x, y, -z+1/2'
'x+1/2, y+1/2, z'
'-x+1/2, y+1/2, -z+1/2'
'-x, -y, -z'
'x, -y, z-1/2'
'-x+1/2, -y+1/2, -z'
'x+1/2, -y+1/2, z-1/2'

loop_
_atom_site_label
_atom_site_type_symbol
_atom_site_fract_x
_atom_site_fract_y
_atom_site_fract_z
_atom_site_U_iso_or_equiv
_atom_site_adp_type
_atom_site_occupancy
_atom_site_site_symmetry_order
_atom_site_calc_flag
_atom_site_refinement_flags_posn
_atom_site_refinement_flags_adp
Cl1 Cl 0.18826(3) 0.42465(7) 0.40195(3) 0.02834(18) Uani 1 1 d . .
Cl2 Cl 0.44793(3) 0.13464(7) 0.43741(3) 0.02924(18) Uani 1 1 d . .
O1 O 0.26719(10) -0.14412(19) 0.36271(10) 0.0292(4) Uani 1 1 d . .
O2 O 0.17677(10) 0.01680(18) 0.42269(8) 0.0225(3) Uani 1 1 d . .
O3 O 0.37813(11) 0.5515(2) 0.25297(9) 0.0335(4) Uani 1 1 d . .
O4 O 0.43281(10) 0.54941(19) 0.37465(8) 0.0235(3) Uani 1 1 d . .
C1 C 0.28385(13) 0.1431(2) 0.35877(11) 0.0184(4) Uani 1 1 d . .
C2 C 0.35053(13) 0.2381(3) 0.41092(12) 0.0209(4) Uani 1 1 d . .
H2 H 0.325541 0.295554 0.454397 0.025 Uiso 1 1 calc R U
C3 C 0.34322(13) 0.3349(3) 0.33521(11) 0.0189(4) Uani 1 1 d . .
C4 C 0.24501(13) 0.3111(3) 0.33524(12) 0.0220(4) Uani 1 1 d . .
H4 H 0.215858 0.310882 0.282626 0.026 Uiso 1 1 calc R U
C6 C 0.24198(13) -0.0117(3) 0.38015(11) 0.0191(4) Uani 1 1 d . .
C5 C 0.34175(15) 0.1692(3) 0.29098(12) 0.0249(5) Uani 1 1 d . .
H5A H 0.312219 0.169863 0.239162 0.030 Uiso 1 1 calc R U
H5B H 0.396079 0.107580 0.293662 0.030 Uiso 1 1 calc R U
C7 C 0.38641(13) 0.4893(3) 0.31516(11) 0.0195(4) Uani 1 1 d . .
C8 C 0.13163(17) -0.1261(3) 0.44614(15) 0.0344(6) Uani 1 1 d . .
H8A H 0.111683 -0.189089 0.400857 0.052 Uiso 1 1 calc R U
H8B H 0.082510 -0.092854 0.473967 0.052 Uiso 1 1 calc R U
H8C H 0.170105 -0.193279 0.479472 0.052 Uiso 1 1 calc R U
C9 C 0.47491(15) 0.7033(3) 0.36232(13) 0.0269(5) Uani 1 1 d . .
H9A H 0.517590 0.688682 0.324721 0.040 Uiso 1 1 calc R U
H9B H 0.503104 0.741602 0.410697 0.040 Uiso 1 1 calc R U
H9C H 0.432474 0.783736 0.343218 0.040 Uiso 1 1 calc R U

loop_
_atom_site_aniso_label
_atom_site_aniso_U_11
_atom_site_aniso_U_22
_atom_site_aniso_U_33
_atom_site_aniso_U_23
_atom_site_aniso_U_13
_atom_site_aniso_U_12
Cl1 0.0282(3) 0.0230(3) 0.0348(3) 0.0028(2) 0.0090(2) 0.0033(2)
Cl2 0.0229(3) 0.0300(3) 0.0335(3) 0.0052(2) -0.0070(2) -0.0014(2)
O1 0.0287(8) 0.0192(8) 0.0400(9) 0.0008(7) 0.0051(7) 0.0002(6)
O2 0.0274(8) 0.0194(7) 0.0214(7) -0.0012(6) 0.0066(6) -0.0074(6)
O3 0.0397(10) 0.0379(10) 0.0215(8) 0.0123(7) -0.0073(7) -0.0173(8)
O4 0.0295(8) 0.0232(8) 0.0177(7) -0.0003(6) 0.0003(6) -0.0088(6)
C1 0.0194(10) 0.0191(10) 0.0166(9) 0.0005(7) 0.0004(7) -0.0035(8)
C2 0.0209(10) 0.0208(10) 0.0205(10) 0.0028(8) -0.0012(8) -0.0024(8)
C3 0.0208(10) 0.0205(10) 0.0151(9) 0.0024(8) 0.0002(7) -0.0035(8)
C4 0.0223(10) 0.0217(10) 0.0217(10) 0.0016(8) -0.0002(8) -0.0034(8)
C6 0.0196(9) 0.0188(10) 0.0182(9) 0.0007(8) -0.0024(7) -0.0040(8)
C5 0.0294(11) 0.0261(11) 0.0193(10) -0.0005(8) 0.0033(8) -0.0039(9)
C7 0.0175(9) 0.0218(10) 0.0192(10) 0.0016(8) 0.0014(7) -0.0033(8)
C8 0.0385(13) 0.0261(12) 0.0402(13) 0.0024(10) 0.0146(11) -0.0140(10)
C9 0.0295(11) 0.0234(11) 0.0281(11) -0.0046(9) 0.0041(9) -0.0102(9)

loop_
_atom_type_symbol
_atom_type_description
_atom_type_scat_dispersion_real
_atom_type_scat_dispersion_imag
_atom_type_scat_source
C C 0.0181 0.0091 'International Tables Vol C Tables 4.2.6.8 and 6.1.1.4'
H H 0.0000 0.0000 'International Tables Vol C Tables 4.2.6.8 and 6.1.1.4'
Cl Cl 0.3639 0.7018 'International Tables Vol C Tables 4.2.6.8 and 6.1.1.4'
O O 0.0492 0.0322 'International Tables Vol C Tables 4.2.6.8 and 6.1.1.4'

loop_
_geom_angle_atom_site_label_1
_geom_angle_atom_site_label_2
_geom_angle_atom_site_label_3
_geom_angle
C6 O2 C8 115.39(17)
C7 O4 C9 116.02(16)
C6 C1 C2 124.89(17)
C6 C1 C4 130.78(18)
C2 C1 C4 86.83(15)
C6 C1 C5 126.82(18)
C2 C1 C5 88.54(15)
C4 C1 C5 85.07(16)
C6 C1 C3 176.41(17)
C2 C1 C3 52.19(11)
C4 C1 C3 52.50(11)
C5 C1 C3 52.90(12)
C3 C2 C1 75.35(14)
C3 C2 Cl2 118.66(15)
C1 C2 Cl2 116.35(15)
C3 C2 H2 113.7
C1 C2 H2 113.7
Cl2 C2 H2 113.7
C7 C3 C2 129.29(18)
C7 C3 C4 125.06(18)
C2 C3 C4 87.00(15)
C7 C3 C5 127.85(17)
C2 C3 C5 88.57(16)
C4 C3 C5 84.89(16)
C7 C3 C1 177.46(17)
C2 C3 C1 52.46(11)
C4 C3 C1 52.47(12)
C5 C3 C1 52.66(11)
C1 C4 C3 75.02(14)
C1 C4 Cl1 119.73(15)
C3 C4 Cl1 118.42(15)
C1 C4 H4 112.9
C3 C4 H4 112.9
Cl1 C4 H4 112.9
O1 C6 O2 125.52(19)
O1 C6 C1 123.24(19)
O2 C6 C1 111.19(17)
C1 C5 C3 74.44(14)
C1 C5 H5A 116.1
C3 C5 H5A 116.1
C1 C5 H5B 116.1
C3 C5 H5B 116.1
H5A C5 H5B 113.0
O3 C7 O4 125.0(2)
O3 C7 C3 123.60(19)
O4 C7 C3 111.42(17)
O2 C8 H8A 109.5
O2 C8 H8B 109.5
H8A C8 H8B 109.5
O2 C8 H8C 109.5
H8A C8 H8C 109.5
H8B C8 H8C 109.5
O4 C9 H9A 109.5
O4 C9 H9B 109.5
H9A C9 H9B 109.5
O4 C9 H9C 109.5
H9A C9 H9C 109.5
H9B C9 H9C 109.5

loop_
_geom_bond_atom_site_label_1
_geom_bond_atom_site_label_2
_geom_bond_distance
Cl1 C4 1.783(2)
Cl2 C2 1.782(2)
O1 C6 1.205(3)
O2 C6 1.329(3)
O2 C8 1.446(3)
O3 C7 1.203(3)
O4 C7 1.324(2)
O4 C9 1.450(3)
C1 C6 1.491(3)
C1 C2 1.550(3)
C1 C4 1.553(3)
C1 C5 1.561(3)
C1 C3 1.892(3)
C2 C3 1.545(3)
C2 H2 1.0000
C3 C7 1.492(3)
C3 C4 1.554(3)
C3 C5 1.566(3)
C4 H4 1.0000
C5 H5A 0.9900
C5 H5B 0.9900
C8 H8A 0.9800
C8 H8B 0.9800
C8 H8C 0.9800
C9 H9A 0.9800
C9 H9B 0.9800
C9 H9C 0.9800
